data_2212657
loop_
_publ_author_name
'Min Sun'
'Guang Chen'
'Bao-Ping Ling'
'Yu-Xia Liu'

_publ_section_title
;
 2-[4-(Diethylamino)phenyl]-1-ethylimidazo[4,5-<i>f</i>][1,10]phenanthroline
;
_journal_coeditor_code OM2095
_journal_issue 3
_journal_name_full 'Acta Crystallographica Section E'
_journal_page_first o1210
_journal_page_last o1211
_journal_paper_doi 10.1107/S1600536807005533
_journal_volume 63
_journal_year 2007
_chemical_formula_iupac 'C33 H25 N5'
_chemical_formula_moiety 'C33 H25 N5'
_chemical_formula_sum 'C33 H25 N5'
_chemical_formula_weight 491.58
_chemical_name_systematic
;
2-[4-(Diethylamino)phenyl]-1-ethylimidazo[4,5-f][1,10]phenanthroline
;
_space_group_IT_number 14
_symmetry_cell_setting monoclinic
_symmetry_space_group_name_Hall '-P 2ybc'
_symmetry_space_group_name_H-M 'P 1 21/c 1'
_atom_sites_solution_hydrogens geom
_atom_sites_solution_primary direct
_atom_sites_solution_secondary difmap
_audit_creation_method SHELXL-97
_cell_angle_alpha 90.00
_cell_angle_beta 101.020(10)
_cell_angle_gamma 90.00
_cell_formula_units_Z 4
_cell_length_a 18.412(2)
_cell_length_b 15.396(2)
_cell_length_c 9.2360(10)
_cell_measurement_reflns_used 881
_cell_measurement_temperature 298(2)
_cell_measurement_theta_max 22.31
_cell_measurement_theta_min 2.61
_cell_volume 2569.9(5)
_computing_cell_refinement 'SAINT (Siemens, 1996)'
_computing_data_collection 'SMART (Siemens, 1996)'
_computing_data_reduction SAINT
_computing_molecular_graphics 'SHELXTL (Sheldrick, 1997b)'
_computing_publication_material SHELXTL
_computing_structure_refinement 'SHELXL97 (Sheldrick, 1997a)'
_computing_structure_solution 'SHELXS97 (Sheldrick, 1997a)'
_diffrn_ambient_temperature 298(2)
_diffrn_measured_fraction_theta_full 0.977
_diffrn_measured_fraction_theta_max 0.977
_diffrn_measurement_device_type 'Bruker SMART CCD area-detector'
_diffrn_measurement_method '\w scans'
_diffrn_radiation_monochromator graphite
_diffrn_radiation_source 'fine-focus sealed tube'
_diffrn_radiation_type MoK\a
_diffrn_radiation_wavelength 0.71073
_diffrn_reflns_av_R_equivalents 0.1518
_diffrn_reflns_av_sigmaI/netI 0.2435
_diffrn_reflns_limit_h_max 21
_diffrn_reflns_limit_h_min -21
_diffrn_reflns_limit_k_max 16
_diffrn_reflns_limit_k_min -18
_diffrn_reflns_limit_l_max 7
_diffrn_reflns_limit_l_min -10
_diffrn_reflns_number 11297
_diffrn_reflns_theta_full 25.00
_diffrn_reflns_theta_max 25.00
_diffrn_reflns_theta_min 2.25
_diffrn_standards_number 0
_exptl_absorpt_coefficient_mu 0.077
_exptl_absorpt_correction_T_max 0.997
_exptl_absorpt_correction_T_min 0.932
_exptl_absorpt_correction_type multi-scan
_exptl_absorpt_process_details '(SADABS; Sheldrick, 1996)'
_exptl_crystal_colour yellow
_exptl_crystal_density_diffrn 1.271
_exptl_crystal_density_method 'not measured'
_exptl_crystal_description needle
_exptl_crystal_F_000 1032
_exptl_crystal_size_max 0.38
_exptl_crystal_size_mid 0.10
_exptl_crystal_size_min 0.08
_refine_diff_density_max 0.149
_refine_diff_density_min -0.181
_refine_ls_extinction_method none
_refine_ls_goodness_of_fit_ref 0.919
_refine_ls_hydrogen_treatment constr
_refine_ls_matrix_type full
_refine_ls_number_parameters 343
_refine_ls_number_reflns 4422
_refine_ls_number_restraints 0
_refine_ls_restrained_S_all 0.919
_refine_ls_R_factor_all 0.2602
_refine_ls_R_factor_gt 0.0682
_refine_ls_shift/su_max 0.000
_refine_ls_shift/su_mean 0.000
_refine_ls_structure_factor_coef Fsqd
_refine_ls_weighting_details 'calc w=1/[\s^2^(Fo^2^)+(0.0123P)^2^] where P=(Fo^2^+2Fc^2^)/3'
_refine_ls_weighting_scheme calc
_refine_ls_wR_factor_gt 0.0604
_refine_ls_wR_factor_ref 0.0950
_reflns_number_gt 1458
_reflns_number_total 4422
_reflns_threshold_expression I>2\s(I)
_cod_data_source_file om2095.cif
_cod_data_source_block I
_cod_original_sg_symbol_H-M 'P 21/c'
_cod_database_code 2212657
_cod_database_fobs_code 2212657

loop_
_symmetry_equiv_pos_as_xyz
'x, y, z'
'-x, y+1/2, -z+1/2'
'-x, -y, -z'
'x, -y-1/2, z-1/2'

loop_
_atom_site_type_symbol
_atom_site_label
_atom_site_fract_x
_atom_site_fract_y
_atom_site_fract_z
_atom_site_U_iso_or_equiv
_atom_site_adp_type
_atom_site_calc_flag
_atom_site_refinement_flags
_atom_site_occupancy
N N1 0.5650(2) 1.1537(3) 0.3624(4) 0.0535(12) Uani d . 1
N N2 0.4671(2) 1.2641(3) 0.4479(4) 0.0584(13) Uani d . 1
N N3 0.3633(2) 0.9339(2) 0.2951(4) 0.0367(10) Uani d . 1
N N4 0.28551(19) 1.0265(2) 0.3744(4) 0.0409(11) Uani d . 1
N N5 0.0873(2) 0.6704(3) 0.2891(4) 0.0595(13) Uani d . 1
C C1 0.6142(3) 1.1007(4) 0.3215(5) 0.0573(17) Uani d . 1
H H1A 0.6613 1.1223 0.3202 0.069 Uiso calc R 1
C C2 0.5995(3) 1.0150(4) 0.2805(5) 0.0543(15) Uani d . 1
H H2A 0.6362 0.9803 0.2542 0.065 Uiso calc R 1
C C3 0.5305(3) 0.9822(3) 0.2794(4) 0.0465(14) Uani d . 1
H H3A 0.5196 0.9248 0.2526 0.056 Uiso calc R 1
C C4 0.4763(3) 1.0364(3) 0.3192(4) 0.0355(13) Uani d . 1
C C5 0.4011(2) 1.0120(3) 0.3241(4) 0.0359(13) Uani d . 1
C C6 0.3517(2) 1.0671(3) 0.3714(5) 0.0363(13) Uani d . 1
C C7 0.3721(3) 1.1539(3) 0.4183(5) 0.0407(13) Uani d . 1
C C8 0.3243(3) 1.2116(3) 0.4710(5) 0.0543(15) Uani d . 1
H H8A 0.2771 1.1940 0.4798 0.065 Uiso calc R 1
C C9 0.3481(3) 1.2944(3) 0.5097(5) 0.0636(17) Uani d . 1
H H9A 0.3176 1.3344 0.5441 0.076 Uiso calc R 1
C C10 0.4197(3) 1.3161(3) 0.4953(5) 0.0668(18) Uani d . 1
H H10A 0.4356 1.3723 0.5214 0.080 Uiso calc R 1
C C11 0.4434(3) 1.1819(3) 0.4105(5) 0.0438(14) Uani d . 1
C C12 0.4968(3) 1.1231(3) 0.3619(5) 0.0407(13) Uani d . 1
C C13 0.3838(2) 0.8607(3) 0.2068(5) 0.0469(14) Uani d . 1
H H13A 0.3489 0.8135 0.2063 0.056 Uiso calc R 1
H H13B 0.4326 0.8396 0.2517 0.056 Uiso calc R 1
C C14 0.3841(2) 0.8887(3) 0.0501(4) 0.0606(16) Uani d . 1
H H14A 0.3973 0.8403 -0.0049 0.091 Uiso calc R 1
H H14B 0.4194 0.9346 0.0504 0.091 Uiso calc R 1
H H14C 0.3357 0.9091 0.0053 0.091 Uiso calc R 1
C C15 0.2947(3) 0.9468(3) 0.3274(5) 0.0382(13) Uani d . 1
C C16 0.2396(2) 0.8765(3) 0.3204(5) 0.0371(13) Uani d . 1
C C17 0.2592(2) 0.7969(3) 0.3866(4) 0.0455(14) Uani d . 1
H H17A 0.3076 0.7879 0.4360 0.055 Uiso calc R 1
C C18 0.2080(3) 0.7310(3) 0.3801(5) 0.0511(14) Uani d . 1
H H18A 0.2217 0.6783 0.4267 0.061 Uiso calc R 1
C C19 0.1363(3) 0.7429(3) 0.3045(5) 0.0460(14) Uani d . 1
C C20 0.1150(2) 0.8229(3) 0.2419(5) 0.0522(15) Uani d . 1
H H20A 0.0666 0.8321 0.1935 0.063 Uiso calc R 1
C C21 0.1667(3) 0.8890(3) 0.2522(5) 0.0510(15) Uani d . 1
H H21A 0.1520 0.9431 0.2123 0.061 Uiso calc R 1
C C22 0.1177(3) 0.5863(4) 0.2774(6) 0.0520(15) Uani d . 1
C C23 0.1605(3) 0.5721(4) 0.1730(5) 0.0578(16) Uani d . 1
H H23A 0.1672 0.6165 0.1086 0.069 Uiso calc R 1
C C24 0.1938(3) 0.4920(5) 0.1631(6) 0.082(2) Uani d . 1
H H24A 0.2224 0.4826 0.0917 0.098 Uiso calc R 1
C C25 0.1844(4) 0.4282(4) 0.2571(8) 0.100(2) Uani d . 1
H H25A 0.2086 0.3755 0.2532 0.120 Uiso calc R 1
C C26 0.1396(4) 0.4395(4) 0.3589(7) 0.097(2) Uani d . 1
H H26A 0.1315 0.3939 0.4199 0.116 Uiso calc R 1
C C27 0.1065(3) 0.5201(4) 0.3696(6) 0.0729(18) Uani d . 1
H H27A 0.0769 0.5288 0.4393 0.088 Uiso calc R 1
C C28 0.0114(3) 0.6782(3) 0.2908(5) 0.0497(14) Uani d . 1
C C29 -0.0392(3) 0.6215(3) 0.2071(5) 0.0615(16) Uani d . 1
H H29A -0.0229 0.5803 0.1470 0.074 Uiso calc R 1
C C30 -0.1136(3) 0.6267(4) 0.2136(6) 0.0714(19) Uani d . 1
H H30A -0.1468 0.5883 0.1585 0.086 Uiso calc R 1
C C31 -0.1386(3) 0.6871(4) 0.2993(7) 0.0726(19) Uani d . 1
H H31A -0.1888 0.6907 0.3014 0.087 Uiso calc R 1
C C32 -0.0893(3) 0.7429(4) 0.3831(6) 0.0732(18) Uani d . 1
H H32A -0.1063 0.7840 0.4426 0.088 Uiso calc R 1
C C33 -0.0145(3) 0.7381(3) 0.3792(5) 0.0601(16) Uani d . 1
H H33A 0.0185 0.7757 0.4368 0.072 Uiso calc R 1

loop_
_atom_site_aniso_label
_atom_site_aniso_U_11
_atom_site_aniso_U_22
_atom_site_aniso_U_33
_atom_site_aniso_U_12
_atom_site_aniso_U_13
_atom_site_aniso_U_23
N1 0.049(3) 0.054(4) 0.056(3) -0.014(3) 0.007(2) -0.006(2)
N2 0.068(3) 0.045(3) 0.062(3) -0.018(3) 0.014(3) -0.011(3)
N3 0.032(3) 0.028(3) 0.050(3) -0.001(2) 0.007(2) -0.003(2)
N4 0.032(3) 0.031(3) 0.059(3) -0.002(2) 0.007(2) 0.000(2)
N5 0.038(3) 0.040(3) 0.100(4) -0.010(3) 0.012(2) -0.006(3)
C1 0.036(4) 0.078(5) 0.056(4) -0.022(4) 0.003(3) 0.000(3)
C2 0.038(4) 0.068(5) 0.056(4) -0.003(3) 0.008(3) 0.002(3)
C3 0.047(3) 0.047(4) 0.043(3) -0.002(3) 0.002(3) 0.003(3)
C4 0.035(3) 0.037(4) 0.034(3) -0.001(3) 0.005(2) 0.004(2)
C5 0.036(3) 0.030(4) 0.039(3) -0.008(3) 0.002(2) 0.002(2)
C6 0.035(3) 0.028(4) 0.043(3) -0.002(3) 0.000(3) 0.001(3)
C7 0.045(3) 0.036(4) 0.040(3) -0.007(3) 0.007(3) -0.003(3)
C8 0.052(4) 0.049(4) 0.063(4) -0.007(3) 0.013(3) -0.004(3)
C9 0.076(5) 0.038(4) 0.080(4) 0.001(3) 0.022(4) -0.009(3)
C10 0.094(5) 0.034(4) 0.073(4) -0.016(4) 0.018(4) -0.016(3)
C11 0.055(4) 0.032(4) 0.044(3) -0.011(3) 0.009(3) -0.001(3)
C12 0.037(3) 0.046(4) 0.037(3) -0.011(3) 0.002(3) 0.002(3)
C13 0.046(3) 0.028(4) 0.068(4) -0.005(3) 0.014(3) -0.009(3)
C14 0.067(4) 0.061(4) 0.055(4) -0.005(3) 0.014(3) -0.013(3)
C15 0.031(3) 0.032(4) 0.047(4) -0.006(3) -0.005(3) 0.002(3)
C16 0.029(3) 0.034(4) 0.049(4) -0.002(3) 0.006(3) -0.006(3)
C17 0.037(3) 0.035(4) 0.061(4) 0.000(3) -0.002(3) 0.003(3)
C18 0.045(4) 0.034(4) 0.071(4) -0.004(3) 0.002(3) 0.012(3)
C19 0.037(3) 0.039(4) 0.060(4) -0.012(3) 0.006(3) -0.003(3)
C20 0.037(3) 0.042(4) 0.070(4) -0.005(3) -0.009(3) 0.007(3)
C21 0.051(4) 0.031(4) 0.069(4) 0.000(3) 0.006(3) 0.003(3)
C22 0.055(4) 0.046(4) 0.054(4) -0.018(3) 0.010(3) -0.003(3)
C23 0.061(4) 0.045(5) 0.066(4) -0.009(3) 0.008(3) -0.002(3)
C24 0.079(5) 0.074(6) 0.094(6) -0.012(5) 0.019(4) -0.026(4)
C25 0.110(6) 0.051(6) 0.137(8) 0.009(5) 0.016(5) -0.017(5)
C26 0.139(7) 0.052(5) 0.098(6) -0.007(5) 0.020(5) 0.021(4)
C27 0.090(5) 0.062(5) 0.068(4) -0.008(4) 0.019(4) 0.000(4)
C28 0.047(4) 0.044(4) 0.057(4) -0.010(3) 0.006(3) 0.003(3)
C29 0.057(4) 0.051(4) 0.074(4) -0.016(3) 0.006(3) -0.006(3)
C30 0.058(5) 0.071(5) 0.078(5) -0.033(4) -0.005(4) 0.012(4)
C31 0.045(4) 0.093(6) 0.080(5) -0.008(4) 0.012(4) 0.016(4)
C32 0.067(4) 0.085(5) 0.070(5) 0.001(4) 0.019(4) -0.004(4)
C33 0.041(4) 0.066(5) 0.072(4) -0.011(3) 0.008(3) -0.005(3)

loop_
_atom_type_symbol
_atom_type_description
_atom_type_scat_dispersion_real
_atom_type_scat_dispersion_imag
_atom_type_scat_source
C C 0.0033 0.0016 'International Tables Vol C Tables 4.2.6.8 and 6.1.1.4'
H H 0.0000 0.0000 'International Tables Vol C Tables 4.2.6.8 and 6.1.1.4'
N N 0.0061 0.0033 'International Tables Vol C Tables 4.2.6.8 and 6.1.1.4'

loop_
_geom_angle_atom_site_label_1
_geom_angle_atom_site_label_2
_geom_angle_atom_site_label_3
_geom_angle
C1 N1 C12 118.3(5)
C10 N2 C11 116.6(5)
C15 N3 C5 106.4(4)
C15 N3 C13 125.1(4)
C5 N3 C13 126.3(4)
C15 N4 C6 104.2(4)
C28 N5 C22 119.0(5)
C28 N5 C19 123.0(5)
C22 N5 C19 118.0(4)
N1 C1 C2 123.7(5)
N1 C1 H1A 118.2
C2 C1 H1A 118.2
C3 C2 C1 119.2(5)
C3 C2 H2A 120.4
C1 C2 H2A 120.4
C2 C3 C4 119.0(5)
C2 C3 H3A 120.5
C4 C3 H3A 120.5
C3 C4 C12 117.8(5)
C3 C4 C5 126.0(5)
C12 C4 C5 116.2(4)
C6 C5 N3 104.9(4)
C6 C5 C4 123.1(5)
N3 C5 C4 131.9(5)
N4 C6 C5 111.6(4)
N4 C6 C7 126.9(5)
C5 C6 C7 121.4(5)
C11 C7 C8 118.7(5)
C11 C7 C6 117.9(5)
C8 C7 C6 123.4(5)
C9 C8 C7 119.3(5)
C9 C8 H8A 120.4
C7 C8 H8A 120.4
C8 C9 C10 117.3(5)
C8 C9 H9A 121.3
C10 C9 H9A 121.3
N2 C10 C9 125.8(5)
N2 C10 H10A 117.1
C9 C10 H10A 117.1
N2 C11 C7 122.2(5)
N2 C11 C12 116.7(5)
C7 C11 C12 121.1(5)
N1 C12 C4 121.9(5)
N1 C12 C11 117.7(5)
C4 C12 C11 120.3(5)
N3 C13 C14 111.0(4)
N3 C13 H13A 109.4
C14 C13 H13A 109.4
N3 C13 H13B 109.4
C14 C13 H13B 109.4
H13A C13 H13B 108.0
C13 C14 H14A 109.5
C13 C14 H14B 109.5
H14A C14 H14B 109.5
C13 C14 H14C 109.5
H14A C14 H14C 109.5
H14B C14 H14C 109.5
N4 C15 N3 112.8(4)
N4 C15 C16 124.3(5)
N3 C15 C16 122.7(5)
C21 C16 C17 118.2(5)
C21 C16 C15 121.1(5)
C17 C16 C15 120.6(4)
C18 C17 C16 120.8(4)
C18 C17 H17A 119.6
C16 C17 H17A 119.6
C17 C18 C19 120.2(5)
C17 C18 H18A 119.9
C19 C18 H18A 119.9
C18 C19 C20 119.7(5)
C18 C19 N5 118.1(5)
C20 C19 N5 122.2(5)
C19 C20 C21 119.4(4)
C19 C20 H20A 120.3
C21 C20 H20A 120.3
C16 C21 C20 121.5(5)
C16 C21 H21A 119.2
C20 C21 H21A 119.2
C27 C22 C23 119.5(6)
C27 C22 N5 121.5(6)
C23 C22 N5 119.0(5)
C22 C23 C24 120.5(5)
C22 C23 H23A 119.8
C24 C23 H23A 119.8
C25 C24 C23 119.6(6)
C25 C24 H24A 120.2
C23 C24 H24A 120.2
C24 C25 C26 121.2(7)
C24 C25 H25A 119.4
C26 C25 H25A 119.4
C25 C26 C27 119.2(6)
C25 C26 H26A 120.4
C27 C26 H26A 120.4
C22 C27 C26 119.9(6)
C22 C27 H27A 120.0
C26 C27 H27A 120.0
C33 C28 C29 118.5(5)
C33 C28 N5 121.4(5)
C29 C28 N5 120.0(5)
C30 C29 C28 120.0(5)
C30 C29 H29A 120.0
C28 C29 H29A 120.0
C31 C30 C29 120.9(6)
C31 C30 H30A 119.6
C29 C30 H30A 119.6
C30 C31 C32 119.7(6)
C30 C31 H31A 120.2
C32 C31 H31A 120.2
C31 C32 C33 120.2(5)
C31 C32 H32A 119.9
C33 C32 H32A 119.9
C28 C33 C32 120.6(5)
C28 C33 H33A 119.7
C32 C33 H33A 119.7

loop_
_geom_bond_atom_site_label_1
_geom_bond_atom_site_label_2
_geom_bond_distance
N1 C1 1.326(5)
N1 C12 1.340(5)
N2 C10 1.319(5)
N2 C11 1.362(5)
N3 C15 1.366(5)
N3 C5 1.390(5)
N3 C13 1.481(4)
N4 C15 1.323(5)
N4 C6 1.374(5)
N5 C28 1.405(5)
N5 C22 1.423(5)
N5 C19 1.425(5)
C1 C2 1.384(6)
C1 H1A 0.9300
C2 C3 1.365(5)
C2 H2A 0.9300
C3 C4 1.403(5)
C3 H3A 0.9300
C4 C12 1.422(5)
C4 C5 1.444(5)
C5 C6 1.375(5)
C6 C7 1.432(5)
C7 C11 1.397(6)
C7 C8 1.401(5)
C8 C9 1.374(6)
C8 H8A 0.9300
C9 C10 1.391(6)
C9 H9A 0.9300
C10 H10A 0.9300
C11 C12 1.468(6)
C13 C14 1.510(4)
C13 H13A 0.9700
C13 H13B 0.9700
C14 H14A 0.9600
C14 H14B 0.9600
C14 H14C 0.9600
C15 C16 1.477(5)
C16 C21 1.382(5)
C16 C17 1.386(5)
C17 C18 1.380(5)
C17 H17A 0.9300
C18 C19 1.383(5)
C18 H18A 0.9300
C19 C20 1.384(5)
C20 C21 1.384(5)
C20 H20A 0.9300
C21 H21A 0.9300
C22 C27 1.369(6)
C22 C23 1.374(6)
C23 C24 1.388(6)
C23 H23A 0.9300
C24 C25 1.344(7)
C24 H24A 0.9300
C25 C26 1.375(7)
C25 H25A 0.9300
C26 C27 1.394(7)
C26 H26A 0.9300
C27 H27A 0.9300
C28 C33 1.376(6)
C28 C29 1.396(5)
C29 C30 1.385(6)
C29 H29A 0.9300
C30 C31 1.357(6)
C30 H30A 0.9300
C31 C32 1.375(6)
C31 H31A 0.9300
C32 C33 1.388(6)
C32 H32A 0.9300
C33 H33A 0.9300

loop_
_geom_hbond_atom_site_label_D
_geom_hbond_atom_site_label_H
_geom_hbond_atom_site_label_A
_geom_hbond_site_symmetry_A
_geom_hbond_distance_DH
_geom_hbond_distance_HA
_geom_hbond_distance_DA
_geom_hbond_angle_DHA
C24 H24A N4 4_575 0.93 2.51 3.430(4) 171

loop_
_geom_torsion_atom_site_label_1
_geom_torsion_atom_site_label_2
_geom_torsion_atom_site_label_3
_geom_torsion_atom_site_label_4
_geom_torsion
C12 N1 C1 C2 -1.1(7)
N1 C1 C2 C3 1.0(7)
C1 C2 C3 C4 0.2(7)
C2 C3 C4 C12 -1.2(6)
C2 C3 C4 C5 -179.8(4)
C15 N3 C5 C6 -0.4(5)
C13 N3 C5 C6 163.3(4)
C15 N3 C5 C4 175.9(4)
C13 N3 C5 C4 -20.3(7)
C3 C4 C5 C6 176.6(4)
C12 C4 C5 C6 -2.0(6)
C3 C4 C5 N3 0.8(8)
C12 C4 C5 N3 -177.8(4)
C15 N4 C6 C5 -0.6(5)
C15 N4 C6 C7 -177.0(4)
N3 C5 C6 N4 0.6(5)
C4 C5 C6 N4 -176.1(4)
N3 C5 C6 C7 177.3(4)
C4 C5 C6 C7 0.5(7)
N4 C6 C7 C11 177.9(4)
C5 C6 C7 C11 1.8(6)
N4 C6 C7 C8 -2.1(7)
C5 C6 C7 C8 -178.2(4)
C11 C7 C8 C9 1.7(7)
C6 C7 C8 C9 -178.2(4)
C7 C8 C9 C10 -0.7(7)
C11 N2 C10 C9 -0.2(8)
C8 C9 C10 N2 -0.1(9)
C10 N2 C11 C7 1.4(7)
C10 N2 C11 C12 -178.2(4)
C8 C7 C11 N2 -2.2(7)
C6 C7 C11 N2 177.8(4)
C8 C7 C11 C12 177.5(4)
C6 C7 C11 C12 -2.6(6)
C1 N1 C12 C4 0.0(7)
C1 N1 C12 C11 178.7(4)
C3 C4 C12 N1 1.1(6)
C5 C4 C12 N1 179.8(4)
C3 C4 C12 C11 -177.5(4)
C5 C4 C12 C11 1.2(6)
N2 C11 C12 N1 2.0(6)
C7 C11 C12 N1 -177.6(4)
N2 C11 C12 C4 -179.3(4)
C7 C11 C12 C4 1.1(6)
C15 N3 C13 C14 100.1(5)
C5 N3 C13 C14 -60.7(5)
C6 N4 C15 N3 0.3(5)
C6 N4 C15 C16 176.0(4)
C5 N3 C15 N4 0.1(5)
C13 N3 C15 N4 -163.9(4)
C5 N3 C15 C16 -175.7(4)
C13 N3 C15 C16 20.3(7)
N4 C15 C16 C21 50.9(7)
N3 C15 C16 C21 -133.8(5)
N4 C15 C16 C17 -126.9(5)
N3 C15 C16 C17 48.4(6)
C21 C16 C17 C18 2.2(7)
C15 C16 C17 C18 -179.9(4)
C16 C17 C18 C19 1.3(7)
C17 C18 C19 C20 -3.4(7)
C17 C18 C19 N5 174.2(4)
C28 N5 C19 C18 144.8(5)
C22 N5 C19 C18 -32.7(7)
C28 N5 C19 C20 -37.6(7)
C22 N5 C19 C20 144.9(5)
C18 C19 C20 C21 2.0(7)
N5 C19 C20 C21 -175.6(4)
C17 C16 C21 C20 -3.7(7)
C15 C16 C21 C20 178.4(4)
C19 C20 C21 C16 1.6(7)
C28 N5 C22 C27 -51.5(7)
C19 N5 C22 C27 126.1(5)
C28 N5 C22 C23 129.9(5)
C19 N5 C22 C23 -52.5(7)
C27 C22 C23 C24 -1.6(8)
N5 C22 C23 C24 177.1(5)
C22 C23 C24 C25 -0.5(9)
C23 C24 C25 C26 3.0(10)
C24 C25 C26 C27 -3.4(11)
C23 C22 C27 C26 1.2(8)
N5 C22 C27 C26 -177.4(5)
C25 C26 C27 C22 1.2(9)
C22 N5 C28 C33 142.1(5)
C19 N5 C28 C33 -35.4(7)
C22 N5 C28 C29 -34.8(7)
C19 N5 C28 C29 147.7(5)
C33 C28 C29 C30 0.3(8)
N5 C28 C29 C30 177.2(5)
C28 C29 C30 C31 0.8(9)
C29 C30 C31 C32 -1.2(9)
C30 C31 C32 C33 0.6(9)
C29 C28 C33 C32 -1.0(8)
N5 C28 C33 C32 -177.9(5)
C31 C32 C33 C28 0.5(9)

loop_
_cod_related_entry_id
_cod_related_entry_database
_cod_related_entry_code
1 ChemSpider 21125160
